data_4033738
loop_
_publ_author_name
'Mondal, Sandip'
'Bera, Sachinath'
'Ghosh, Prasanta'

_publ_section_title
;
 Redox Cascades and Making of a C-C Bond: 1,2-Benzodiazinyl Radicals and a
 Copper Complex of a Benzodiazine.
;
_journal_issue 4
_journal_name_full 'The Journal of organic chemistry'
_journal_page_first 1871
_journal_page_last 1881
_journal_paper_doi 10.1021/acs.joc.8b02858
_journal_volume 84
_journal_year 2019
_chemical_formula_sum 'C113 H82 Cu2 N4 O7 P4'
_chemical_formula_weight 1858.78
_space_group_crystal_system monoclinic
_space_group_IT_number 14
_space_group_name_Hall '-P 2ybc'
_space_group_name_H-M_alt 'P 1 21/c 1'
_atom_sites_solution_hydrogens geom
_audit_creation_method SHELXL-2016/6
_cell_angle_alpha 90
_cell_angle_beta 97.649(2)
_cell_angle_gamma 90
_cell_formula_units_Z 2
_cell_length_a 13.5237(6)
_cell_length_b 21.5116(10)
_cell_length_c 16.3696(7)
_cell_measurement_reflns_used 9850
_cell_measurement_temperature 294(2)
_cell_measurement_theta_max 28.19
_cell_measurement_theta_min 2.64
_cell_volume 4719.8(4)
_computing_cell_refinement 'Bruker SAINT'
_computing_data_collection 'Bruker APEX2'
_computing_data_reduction 'Bruker SAINT'
_computing_molecular_graphics 'Bruker SHELXTL'
_computing_publication_material 'Bruker SHELXTL'
_computing_structure_refinement 'SHELXL-2016/6 (Sheldrick, 2016)'
_computing_structure_solution 'SHELXT 2014/4 (Sheldrick, 2014)'
_diffrn_ambient_temperature 294(2)
_diffrn_measured_fraction_theta_full 0.978
_diffrn_measured_fraction_theta_max 0.978
_diffrn_measurement_device_type 'Bruker APEX-II CCD'
_diffrn_measurement_method '\f and \w scans'
_diffrn_radiation_type MoK\a
_diffrn_radiation_wavelength 0.71073
_diffrn_reflns_av_R_equivalents 0.0515
_diffrn_reflns_av_unetI/netI 0.0307
_diffrn_reflns_Laue_measured_fraction_full 0.978
_diffrn_reflns_Laue_measured_fraction_max 0.978
_diffrn_reflns_limit_h_max 16
_diffrn_reflns_limit_h_min -14
_diffrn_reflns_limit_k_max 25
_diffrn_reflns_limit_k_min -25
_diffrn_reflns_limit_l_max 19
_diffrn_reflns_limit_l_min -17
_diffrn_reflns_number 27824
_diffrn_reflns_point_group_measured_fraction_full 0.978
_diffrn_reflns_point_group_measured_fraction_max 0.978
_diffrn_reflns_theta_full 25.242
_diffrn_reflns_theta_max 25.250
_diffrn_reflns_theta_min 2.639
_exptl_absorpt_coefficient_mu 0.579
_exptl_absorpt_correction_type multi-scan
_exptl_crystal_colour black
_exptl_crystal_density_diffrn 1.308
_exptl_crystal_description Prism
_exptl_crystal_F_000 1924
_exptl_crystal_size_max 0.12
_exptl_crystal_size_mid 0.08
_exptl_crystal_size_min 0.05
_exptl_transmission_factor_max 0.950
_exptl_transmission_factor_min 0.740
_refine_diff_density_max 1.130
_refine_diff_density_min -0.446
_refine_diff_density_rms 0.057
_refine_ls_extinction_method none
_refine_ls_goodness_of_fit_ref 1.172
_refine_ls_hydrogen_treatment constr
_refine_ls_matrix_type full
_refine_ls_number_parameters 598
_refine_ls_number_reflns 8352
_refine_ls_number_restraints 1
_refine_ls_restrained_S_all 1.188
_refine_ls_R_factor_all 0.0612
_refine_ls_R_factor_gt 0.0471
_refine_ls_shift/su_max 0.030
_refine_ls_shift/su_mean 0.001
_refine_ls_structure_factor_coef Fsqd
_refine_ls_weighting_details 'w=1/[\s^2^(Fo^2^)+(0.0600P)^2^+3.3199P] where P=(Fo^2^+2Fc^2^)/3'
_refine_ls_weighting_scheme calc
_refine_ls_wR_factor_gt 0.1232
_refine_ls_wR_factor_ref 0.1395
_reflns_Friedel_coverage 0.000
_reflns_number_gt 6877
_reflns_number_total 8352
_reflns_threshold_expression 'I > 2\s(I)'
_cod_data_source_file jo8b02858_si_002.cif
_cod_data_source_block 1_CH3OH
_cod_original_sg_symbol_H-M 'P 21/c'
_cod_database_code 4033738
_shelx_shelxl_version_number 2016/6
_shelx_space_group_comment
;
The symmetry employed for this shelxl refinement is uniquely defined
by the following loop, which should always be used as a source of
symmetry information in preference to the above space-group names.
They are only intended as comments.
;

loop_
_space_group_symop_operation_xyz
'x, y, z'
'-x, y+1/2, -z+1/2'
'-x, -y, -z'
'x, -y-1/2, z-1/2'

loop_
_atom_site_label
_atom_site_type_symbol
_atom_site_fract_x
_atom_site_fract_y
_atom_site_fract_z
_atom_site_U_iso_or_equiv
_atom_site_adp_type
_atom_site_occupancy
_atom_site_site_symmetry_order
_atom_site_calc_flag
_atom_site_refinement_flags_posn
_atom_site_refinement_flags_adp
_atom_site_refinement_flags_occupancy
_atom_site_disorder_assembly
_atom_site_disorder_group
C1 C 0.71610(19) 0.46411(12) 0.56164(17) 0.0364(6) Uani 1 1 d . . . A 4
Cu1 Cu 0.70833(2) 0.39354(2) 0.71318(2) 0.03753(13) Uani 1 1 d . . . A 4
N1 N 0.59831(16) 0.40223(10) 0.61829(14) 0.0361(5) Uani 1 1 d . . . A 4
O1 O 0.76813(14) 0.46255(9) 0.62914(12) 0.0437(5) Uani 1 1 d . . . A 4
P1 P 0.80222(5) 0.31338(3) 0.67777(4) 0.03707(18) Uani 1 1 d . . . A 4
C2 C 0.61665(19) 0.43322(11) 0.55066(16) 0.0342(5) Uani 1 1 d . . . A 4
N2 N 0.51314(16) 0.37006(11) 0.61672(14) 0.0395(5) Uani 1 1 d . . . A 4
O2 O 0.52936(19) 0.47317(13) 0.34000(14) 0.0690(7) Uani 1 1 d . . . A 4
P2 P 0.69127(5) 0.41529(3) 0.84278(4) 0.03747(18) Uani 1 1 d . . . A 4
C3 C 0.55210(19) 0.43476(12) 0.47656(16) 0.0350(5) Uani 1 1 d . . . A 4
O3 O 0.2243(2) 0.36769(17) 0.35095(19) 0.0921(10) Uani 1 1 d . . . A 4
C4 C 0.5834(2) 0.46803(14) 0.40557(18) 0.0437(6) Uani 1 1 d . . . A 4
C5 C 0.6857(2) 0.49550(13) 0.41462(19) 0.0441(7) Uani 1 1 d . . . A 4
C6 C 0.7184(3) 0.52334(17) 0.3463(2) 0.0625(9) Uani 1 1 d . . . A 4
H6 H 0.676028 0.526030 0.296779 0.075 Uiso 1 1 calc R U . A 4
C7 C 0.8144(3) 0.5470(2) 0.3524(3) 0.0776(12) Uani 1 1 d . . . A 4
H7 H 0.836119 0.565720 0.306787 0.093 Uiso 1 1 calc R U . A 4
C8 C 0.8779(3) 0.54326(19) 0.4252(3) 0.0722(11) Uani 1 1 d . . . A 4
H8 H 0.942780 0.558160 0.427903 0.087 Uiso 1 1 calc R U . A 4
C9 C 0.8456(2) 0.51745(15) 0.4940(2) 0.0566(8) Uani 1 1 d . . . A 4
H9 H 0.887910 0.516292 0.543714 0.068 Uiso 1 1 calc R U . A 4
C10 C 0.7499(2) 0.49321(12) 0.48903(18) 0.0418(6) Uani 1 1 d . . . A 4
C11 C 0.44651(19) 0.37029(12) 0.54940(17) 0.0372(6) Uani 1 1 d . . . A 4
C12 C 0.4589(2) 0.40237(12) 0.47401(17) 0.0371(6) Uani 1 1 d . . . A 4
C13 C 0.3835(2) 0.40023(15) 0.4074(2) 0.0492(7) Uani 1 1 d . . . A 4
H13 H 0.393341 0.420364 0.358894 0.059 Uiso 1 1 calc R U . A 4
C14 C 0.2924(2) 0.36852(17) 0.4108(2) 0.0573(8) Uani 1 1 d . . . A 4
C15 C 0.2789(2) 0.33588(14) 0.4878(2) 0.0497(7) Uani 1 1 d . . . A 4
C16 C 0.1897(3) 0.30432(18) 0.4960(3) 0.0660(10) Uani 1 1 d . . . A 4
H16 H 0.138434 0.304230 0.452054 0.079 Uiso 1 1 calc R U . A 4
C17 C 0.1768(3) 0.27408(19) 0.5662(3) 0.0709(11) Uani 1 1 d . . . A 4
H17 H 0.116674 0.254123 0.570245 0.085 Uiso 1 1 calc R U . A 4
C18 C 0.2528(3) 0.27253(17) 0.6326(3) 0.0658(10) Uani 1 1 d . . . A 4
H18 H 0.243578 0.251172 0.680386 0.079 Uiso 1 1 calc R U . A 4
C19 C 0.3417(2) 0.30272(15) 0.6274(2) 0.0528(8) Uani 1 1 d . . . A 4
H19 H 0.392706 0.301483 0.671454 0.063 Uiso 1 1 calc R U . A 4
C20 C 0.3551(2) 0.33544(13) 0.55504(19) 0.0426(6) Uani 1 1 d . . . A 4
C21 C 0.5884(2) 0.36980(14) 0.87454(18) 0.0444(7) Uani 1 1 d . . . A 4
C22 C 0.4976(3) 0.3741(3) 0.8245(2) 0.0807(13) Uani 1 1 d . . . A 4
H22 H 0.490803 0.400466 0.779145 0.097 Uiso 1 1 calc R U . A 4
C23 C 0.4169(3) 0.3392(3) 0.8418(3) 0.1004(18) Uani 1 1 d . . . A 4
H23 H 0.355966 0.342829 0.808329 0.121 Uiso 1 1 calc R U . A 4
C24 C 0.4260(4) 0.2993(2) 0.9079(4) 0.0911(16) Uani 1 1 d . . . A 4
H24 H 0.372018 0.275058 0.918179 0.109 Uiso 1 1 calc R U . A 4
C25 C 0.5150(3) 0.29531(19) 0.9585(4) 0.0851(14) Uani 1 1 d . . . A 4
H25 H 0.521164 0.268982 1.003961 0.102 Uiso 1 1 calc R U . A 4
C26 C 0.5964(3) 0.33078(16) 0.9419(3) 0.0626(9) Uani 1 1 d . . . A 4
H26 H 0.656558 0.328063 0.976557 0.075 Uiso 1 1 calc R U . A 4
C27 C 0.8003(2) 0.39736(13) 0.91805(18) 0.0419(6) Uani 1 1 d . . . A 4
C28 C 0.8400(2) 0.33741(14) 0.91924(19) 0.0468(7) Uani 1 1 d . . . A 4
H28 H 0.808157 0.306967 0.884952 0.056 Uiso 1 1 calc R U . A 4
C29 C 0.9263(3) 0.32289(18) 0.9709(2) 0.0609(9) Uani 1 1 d . . . A 4
H29 H 0.951679 0.282692 0.971619 0.073 Uiso 1 1 calc R U . A 4
C30 C 0.9742(3) 0.3672(2) 1.0208(3) 0.0770(12) Uani 1 1 d . . . A 4
H30 H 1.032546 0.357161 1.055109 0.092 Uiso 1 1 calc R U . A 4
C31 C 0.9368(3) 0.4265(2) 1.0208(3) 0.0837(13) Uani 1 1 d . . . A 4
H31 H 0.969438 0.456452 1.055435 0.100 Uiso 1 1 calc R U . A 4
C32 C 0.8496(3) 0.44218(17) 0.9687(2) 0.0632(9) Uani 1 1 d . . . A 4
H32 H 0.824997 0.482561 0.968146 0.076 Uiso 1 1 calc R U . A 4
C33 C 0.6622(2) 0.49504(14) 0.86648(19) 0.0464(7) Uani 1 1 d . . . A 4
C34 C 0.6906(3) 0.54143(16) 0.8163(2) 0.0597(9) Uani 1 1 d . . . A 4
H34 H 0.718706 0.531192 0.769228 0.072 Uiso 1 1 calc R U . A 4
C35 C 0.6774(4) 0.60335(17) 0.8360(3) 0.0808(13) Uani 1 1 d . . . A 4
H35 H 0.698592 0.634571 0.803071 0.097 Uiso 1 1 calc R U . A 4
C36 C 0.6334(4) 0.61850(18) 0.9038(3) 0.0882(14) Uani 1 1 d . . . A 4
H36 H 0.623765 0.660089 0.916024 0.106 Uiso 1 1 calc R U . A 4
C37 C 0.6032(4) 0.57300(19) 0.9540(3) 0.0910(15) Uani 1 1 d . . . A 4
H37 H 0.573630 0.583763 1.000173 0.109 Uiso 1 1 calc R U . A 4
C38 C 0.6172(3) 0.51078(17) 0.9355(3) 0.0703(11) Uani 1 1 d . . . A 4
H38 H 0.596671 0.479760 0.969000 0.084 Uiso 1 1 calc R U . A 4
C39 C 0.7415(2) 0.23802(14) 0.68375(18) 0.0466(7) Uani 1 1 d . . . A 4
C40 C 0.7750(4) 0.18326(17) 0.6521(3) 0.0706(10) Uani 1 1 d . . . A 4
H40 H 0.832601 0.183410 0.626705 0.085 Uiso 1 1 calc R U . A 4
C41 C 0.7230(5) 0.12853(19) 0.6581(3) 0.0913(15) Uani 1 1 d . . . A 4
H41 H 0.746708 0.091794 0.637871 0.110 Uiso 1 1 calc R U . A 4
C42 C 0.6362(4) 0.1280(2) 0.6940(3) 0.0913(15) Uani 1 1 d . . . A 4
H42 H 0.601306 0.091016 0.697414 0.110 Uiso 1 1 calc R U . A 4
C43 C 0.6018(3) 0.1813(2) 0.7241(3) 0.0795(12) Uani 1 1 d . . . A 4
H43 H 0.543086 0.180870 0.748002 0.095 Uiso 1 1 calc R U . A 4
C44 C 0.6538(3) 0.23667(17) 0.7196(2) 0.0574(8) Uani 1 1 d . . . A 4
H44 H 0.629881 0.273030 0.740632 0.069 Uiso 1 1 calc R U . A 4
C45 C 0.9275(2) 0.31017(15) 0.73358(18) 0.0475(7) Uani 1 1 d . . . A 4
C46 C 0.9669(3) 0.3671(2) 0.7642(2) 0.0619(9) Uani 1 1 d . . . A 4
H46 H 0.929408 0.403202 0.754050 0.074 Uiso 1 1 calc R U . A 4
C47 C 1.0611(3) 0.3704(3) 0.8096(3) 0.0864(14) Uani 1 1 d . . . A 4
H47 H 1.086317 0.408399 0.829765 0.104 Uiso 1 1 calc R U . A 4
C48 C 1.1159(3) 0.3181(4) 0.8243(3) 0.0995(19) Uani 1 1 d . . . A 4
H48 H 1.178906 0.320316 0.854832 0.119 Uiso 1 1 calc R U . A 4
C49 C 1.0797(4) 0.2615(3) 0.7946(3) 0.0987(18) Uani 1 1 d . . . A 4
H49 H 1.118588 0.225983 0.804881 0.118 Uiso 1 1 calc R U . A 4
C50 C 0.9846(3) 0.2569(2) 0.7490(2) 0.0711(11) Uani 1 1 d . . . A 4
H50 H 0.960039 0.218606 0.729369 0.085 Uiso 1 1 calc R U . A 4
C51 C 0.8205(2) 0.31934(12) 0.56961(17) 0.0409(6) Uani 1 1 d . . . A 4
C52 C 0.9092(3) 0.33997(15) 0.5442(2) 0.0518(7) Uani 1 1 d . . . A 4
H52 H 0.965603 0.345695 0.582704 0.062 Uiso 1 1 calc R U . A 4
C53 C 0.9133(3) 0.35197(18) 0.4613(2) 0.0680(10) Uani 1 1 d . . . A 4
H53 H 0.972425 0.366139 0.444706 0.082 Uiso 1 1 calc R U . A 4
C54 C 0.8315(4) 0.34322(18) 0.4041(2) 0.0721(11) Uani 1 1 d . . . A 4
H54 H 0.835234 0.351369 0.348753 0.087 Uiso 1 1 calc R U . A 4
C55 C 0.7436(3) 0.32235(17) 0.4280(2) 0.0659(10) Uani 1 1 d . . . A 4
H55 H 0.688037 0.316171 0.388790 0.079 Uiso 1 1 calc R U . A 4
C56 C 0.7377(3) 0.31057(14) 0.51026(19) 0.0505(7) Uani 1 1 d . . . A 4
H56 H 0.678016 0.296665 0.526150 0.061 Uiso 1 1 calc R U . A 4
C60 C 0.0359(6) 0.3992(5) 0.3001(10) 0.126(5) Uani 0.5 1 d D . P B 4
H60A H 0.078285 0.410174 0.349805 0.189 Uiso 0.5 1 calc R U P B 4
H60B H 0.065747 0.365792 0.273164 0.189 Uiso 0.5 1 calc R U P B 4
H60C H -0.028025 0.386369 0.313300 0.189 Uiso 0.5 1 calc R U P B 4
O61 O 0.0254(7) 0.4447(5) 0.2538(6) 0.139(3) Uani 0.5 1 d D . P B 4
H61B H -0.034006 0.449718 0.237328 0.208 Uiso 0.5 1 calc R U P B 4

loop_
_atom_site_aniso_label
_atom_site_aniso_U_11
_atom_site_aniso_U_22
_atom_site_aniso_U_33
_atom_site_aniso_U_23
_atom_site_aniso_U_13
_atom_site_aniso_U_12
C1 0.0347(13) 0.0306(13) 0.0435(15) 0.0007(11) 0.0044(11) 0.0018(10)
Cu1 0.0361(2) 0.0432(2) 0.03277(19) 0.00078(13) 0.00267(13) 0.00352(13)
N1 0.0306(11) 0.0399(12) 0.0377(12) 0.0038(9) 0.0044(9) -0.0006(9)
O1 0.0395(10) 0.0439(11) 0.0461(11) 0.0029(9) -0.0009(9) -0.0056(8)
P1 0.0383(4) 0.0400(4) 0.0333(4) 0.0025(3) 0.0062(3) 0.0046(3)
C2 0.0335(13) 0.0305(12) 0.0388(14) 0.0014(10) 0.0057(11) 0.0039(10)
N2 0.0325(11) 0.0421(12) 0.0433(13) 0.0043(10) 0.0032(10) -0.0016(9)
O2 0.0654(15) 0.0936(19) 0.0451(13) 0.0227(13) -0.0032(11) -0.0098(13)
P2 0.0402(4) 0.0388(4) 0.0338(4) -0.0003(3) 0.0065(3) 0.0026(3)
C3 0.0345(13) 0.0335(13) 0.0365(14) 0.0005(10) 0.0023(10) 0.0062(10)
O3 0.0629(16) 0.126(3) 0.0764(19) 0.0091(18) -0.0306(14) -0.0264(17)
C4 0.0468(16) 0.0438(15) 0.0408(16) 0.0047(12) 0.0070(13) 0.0061(12)
C5 0.0499(16) 0.0377(14) 0.0476(16) 0.0052(12) 0.0165(13) 0.0034(12)
C6 0.074(2) 0.063(2) 0.054(2) 0.0128(16) 0.0220(17) -0.0036(18)
C7 0.086(3) 0.078(3) 0.077(3) 0.020(2) 0.039(2) -0.013(2)
C8 0.060(2) 0.079(3) 0.082(3) 0.011(2) 0.024(2) -0.0192(19)
C9 0.0504(18) 0.0515(18) 0.069(2) 0.0047(16) 0.0136(16) -0.0092(14)
C10 0.0437(15) 0.0339(13) 0.0494(16) 0.0027(12) 0.0122(13) 0.0019(11)
C11 0.0346(13) 0.0330(13) 0.0441(15) -0.0026(11) 0.0053(11) 0.0022(10)
C12 0.0353(13) 0.0354(13) 0.0398(14) -0.0013(11) 0.0024(11) 0.0068(11)
C13 0.0445(16) 0.0558(18) 0.0448(17) -0.0006(14) -0.0036(13) -0.0029(13)
C14 0.0474(18) 0.063(2) 0.057(2) -0.0065(16) -0.0091(15) -0.0065(15)
C15 0.0365(15) 0.0468(16) 0.065(2) -0.0118(15) 0.0018(13) -0.0030(12)
C16 0.0428(18) 0.069(2) 0.084(3) -0.015(2) 0.0009(17) -0.0146(16)
C17 0.0454(19) 0.069(2) 0.100(3) -0.014(2) 0.0158(19) -0.0240(17)
C18 0.058(2) 0.058(2) 0.085(3) 0.0006(18) 0.0234(19) -0.0167(17)
C19 0.0474(17) 0.0481(17) 0.063(2) 0.0002(15) 0.0089(15) -0.0094(13)
C20 0.0375(14) 0.0371(14) 0.0537(17) -0.0075(12) 0.0079(12) -0.0032(11)
C21 0.0454(16) 0.0452(15) 0.0448(16) -0.0083(13) 0.0139(13) -0.0010(12)
C22 0.051(2) 0.143(4) 0.049(2) 0.003(2) 0.0113(16) -0.017(2)
C23 0.054(2) 0.178(6) 0.072(3) -0.029(3) 0.018(2) -0.037(3)
C24 0.072(3) 0.085(3) 0.127(4) -0.033(3) 0.053(3) -0.031(2)
C25 0.075(3) 0.056(2) 0.135(4) 0.029(2) 0.056(3) 0.0103(19)
C26 0.0529(19) 0.0542(19) 0.084(3) 0.0191(18) 0.0222(18) 0.0082(15)
C27 0.0419(15) 0.0453(15) 0.0384(15) 0.0045(12) 0.0053(12) -0.0051(12)
C28 0.0475(16) 0.0487(16) 0.0453(16) 0.0071(13) 0.0104(13) -0.0017(13)
C29 0.0531(19) 0.067(2) 0.062(2) 0.0239(18) 0.0049(16) 0.0038(16)
C30 0.058(2) 0.090(3) 0.077(3) 0.034(2) -0.0140(19) -0.004(2)
C31 0.084(3) 0.082(3) 0.075(3) 0.002(2) -0.028(2) -0.022(2)
C32 0.073(2) 0.0533(19) 0.058(2) -0.0011(16) -0.0098(17) -0.0062(17)
C33 0.0523(17) 0.0427(15) 0.0457(16) -0.0014(13) 0.0120(13) 0.0060(13)
C34 0.080(2) 0.0504(18) 0.0506(19) 0.0015(14) 0.0174(17) 0.0044(16)
C35 0.124(4) 0.044(2) 0.079(3) 0.0068(18) 0.032(3) 0.004(2)
C36 0.127(4) 0.0418(19) 0.104(4) -0.007(2) 0.045(3) 0.010(2)
C37 0.128(4) 0.058(2) 0.101(3) -0.015(2) 0.065(3) 0.011(2)
C38 0.100(3) 0.0476(19) 0.072(2) -0.0025(17) 0.044(2) 0.0034(18)
C39 0.0591(18) 0.0409(15) 0.0397(15) 0.0060(12) 0.0062(13) -0.0015(13)
C40 0.101(3) 0.0491(19) 0.065(2) 0.0022(16) 0.022(2) -0.0003(19)
C41 0.153(5) 0.044(2) 0.076(3) -0.0040(19) 0.012(3) -0.010(2)
C42 0.125(4) 0.073(3) 0.071(3) 0.017(2) -0.007(3) -0.044(3)
C43 0.078(3) 0.090(3) 0.069(3) 0.008(2) 0.005(2) -0.035(2)
C44 0.060(2) 0.062(2) 0.0500(18) 0.0034(15) 0.0065(15) -0.0121(16)
C45 0.0407(15) 0.067(2) 0.0365(15) 0.0137(14) 0.0105(12) 0.0089(14)
C46 0.0448(17) 0.085(3) 0.055(2) 0.0102(18) 0.0040(15) -0.0100(17)
C47 0.050(2) 0.144(4) 0.064(2) 0.021(3) 0.0011(18) -0.027(3)
C48 0.041(2) 0.185(6) 0.071(3) 0.042(4) 0.0044(19) 0.004(3)
C49 0.063(3) 0.153(5) 0.081(3) 0.047(3) 0.013(2) 0.049(3)
C50 0.063(2) 0.093(3) 0.059(2) 0.021(2) 0.0135(17) 0.033(2)
C51 0.0508(16) 0.0353(14) 0.0377(14) 0.0002(11) 0.0101(12) 0.0059(12)
C52 0.0570(19) 0.0555(18) 0.0457(17) 0.0046(14) 0.0175(14) 0.0007(15)
C53 0.084(3) 0.071(2) 0.055(2) 0.0070(18) 0.031(2) 0.001(2)
C54 0.117(3) 0.066(2) 0.0370(18) 0.0039(16) 0.021(2) 0.018(2)
C55 0.094(3) 0.062(2) 0.0386(17) -0.0067(15) -0.0026(18) 0.016(2)
C56 0.0612(19) 0.0476(17) 0.0421(16) -0.0069(13) 0.0052(14) 0.0068(14)
C60 0.026(4) 0.119(8) 0.223(14) 0.090(9) -0.015(5) -0.006(4)
O61 0.124(7) 0.173(9) 0.103(6) 0.036(6) -0.046(5) -0.023(6)

loop_
_atom_type_symbol
_atom_type_description
_atom_type_scat_dispersion_real
_atom_type_scat_dispersion_imag
_atom_type_scat_source
C C 0.0033 0.0016 'International Tables Vol C Tables 4.2.6.8 and 6.1.1.4'
H H 0.0000 0.0000 'International Tables Vol C Tables 4.2.6.8 and 6.1.1.4'
N N 0.0061 0.0033 'International Tables Vol C Tables 4.2.6.8 and 6.1.1.4'
O O 0.0106 0.0060 'International Tables Vol C Tables 4.2.6.8 and 6.1.1.4'
P P 0.1023 0.0942 'International Tables Vol C Tables 4.2.6.8 and 6.1.1.4'
Cu Cu 0.3201 1.2651 'International Tables Vol C Tables 4.2.6.8 and 6.1.1.4'

loop_
_geom_angle_atom_site_label_1
_geom_angle_atom_site_label_2
_geom_angle_atom_site_label_3
_geom_angle
O1 C1 C10 122.4(2)
O1 C1 C2 119.7(2)
C10 C1 C2 117.8(2)
N1 Cu1 P2 124.02(7)
N1 Cu1 O1 75.83(8)
P2 Cu1 O1 122.62(6)
N1 Cu1 P1 104.81(7)
P2 Cu1 P1 122.69(3)
O1 Cu1 P1 94.97(6)
N2 N1 C2 119.5(2)
N2 N1 Cu1 120.80(17)
C2 N1 Cu1 118.94(17)
C1 O1 Cu1 111.04(16)
C45 P1 C51 104.64(13)
C45 P1 C39 109.61(14)
C51 P1 C39 103.57(13)
C45 P1 Cu1 114.71(11)
C51 P1 Cu1 110.39(9)
C39 P1 Cu1 113.02(11)
N1 C2 C3 124.4(2)
N1 C2 C1 112.6(2)
C3 C2 C1 123.0(2)
C11 N2 N1 120.0(2)
C33 P2 C27 103.50(14)
C33 P2 C21 104.46(14)
C27 P2 C21 105.67(14)
C33 P2 Cu1 117.27(10)
C27 P2 Cu1 115.01(10)
C21 P2 Cu1 109.82(10)
C2 C3 C12 117.3(2)
C2 C3 C4 119.0(2)
C12 C3 C4 123.8(2)
O2 C4 C3 122.4(3)
O2 C4 C5 119.3(3)
C3 C4 C5 118.2(2)
C6 C5 C10 119.2(3)
C6 C5 C4 118.7(3)
C10 C5 C4 122.1(2)
C7 C6 C5 119.6(4)
C7 C6 H6 120.2
C5 C6 H6 120.2
C8 C7 C6 120.8(3)
C8 C7 H7 119.6
C6 C7 H7 119.6
C7 C8 C9 120.2(3)
C7 C8 H8 119.9
C9 C8 H8 119.9
C8 C9 C10 119.8(4)
C8 C9 H9 120.1
C10 C9 H9 120.1
C9 C10 C5 120.3(3)
C9 C10 C1 120.0(3)
C5 C10 C1 119.7(2)
N2 C11 C12 124.6(2)
N2 C11 C20 115.6(2)
C12 C11 C20 119.7(2)
C13 C12 C3 126.0(3)
C13 C12 C11 119.9(3)
C3 C12 C11 114.1(2)
C12 C13 C14 122.5(3)
C12 C13 H13 118.8
C14 C13 H13 118.8
O3 C14 C13 122.0(3)
O3 C14 C15 120.0(3)
C13 C14 C15 118.0(3)
C20 C15 C16 118.2(3)
C20 C15 C14 120.7(3)
C16 C15 C14 121.1(3)
C17 C16 C15 121.5(4)
C17 C16 H16 119.3
C15 C16 H16 119.3
C16 C17 C18 120.6(3)
C16 C17 H17 119.7
C18 C17 H17 119.7
C19 C18 C17 119.9(4)
C19 C18 H18 120.0
C17 C18 H18 120.0
C18 C19 C20 119.9(3)
C18 C19 H19 120.1
C20 C19 H19 120.1
C15 C20 C19 119.9(3)
C15 C20 C11 119.1(3)
C19 C20 C11 121.0(3)
C26 C21 C22 118.8(3)
C26 C21 P2 124.8(3)
C22 C21 P2 116.4(3)
C23 C22 C21 120.3(4)
C23 C22 H22 119.8
C21 C22 H22 119.8
C24 C23 C22 120.6(4)
C24 C23 H23 119.7
C22 C23 H23 119.7
C25 C24 C23 119.6(4)
C25 C24 H24 120.2
C23 C24 H24 120.2
C24 C25 C26 120.0(4)
C24 C25 H25 120.0
C26 C25 H25 120.0
C21 C26 C25 120.6(4)
C21 C26 H26 119.7
C25 C26 H26 119.7
C32 C27 C28 118.8(3)
C32 C27 P2 122.5(2)
C28 C27 P2 118.5(2)
C29 C28 C27 120.6(3)
C29 C28 H28 119.7
C27 C28 H28 119.7
C30 C29 C28 120.3(4)
C30 C29 H29 119.8
C28 C29 H29 119.8
C29 C30 C31 120.2(3)
C29 C30 H30 119.9
C31 C30 H30 119.9
C30 C31 C32 120.3(4)
C30 C31 H31 119.9
C32 C31 H31 119.9
C27 C32 C31 119.8(4)
C27 C32 H32 120.1
C31 C32 H32 120.1
C34 C33 C38 119.5(3)
C34 C33 P2 118.1(2)
C38 C33 P2 122.3(2)
C33 C34 C35 120.1(3)
C33 C34 H34 120.0
C35 C34 H34 120.0
C36 C35 C34 120.1(4)
C36 C35 H35 120.0
C34 C35 H35 120.0
C35 C36 C37 120.8(4)
C35 C36 H36 119.6
C37 C36 H36 119.6
C36 C37 C38 119.6(4)
C36 C37 H37 120.2
C38 C37 H37 120.2
C37 C38 C33 119.9(4)
C37 C38 H38 120.1
C33 C38 H38 120.1
C40 C39 C44 118.7(3)
C40 C39 P1 124.2(3)
C44 C39 P1 117.1(2)
C41 C40 C39 120.1(4)
C41 C40 H40 119.9
C39 C40 H40 119.9
C42 C41 C40 120.5(4)
C42 C41 H41 119.8
C40 C41 H41 119.8
C43 C42 C41 120.0(4)
C43 C42 H42 120.0
C41 C42 H42 120.0
C42 C43 C44 120.3(4)
C42 C43 H43 119.9
C44 C43 H43 119.9
C39 C44 C43 120.4(4)
C39 C44 H44 119.8
C43 C44 H44 119.8
C50 C45 C46 118.8(3)
C50 C45 P1 125.7(3)
C46 C45 P1 115.6(2)
C47 C46 C45 120.9(4)
C47 C46 H46 119.6
C45 C46 H46 119.6
C48 C47 C46 119.7(5)
C48 C47 H47 120.1
C46 C47 H47 120.1
C47 C48 C49 120.8(4)
C47 C48 H48 119.6
C49 C48 H48 119.6
C48 C49 C50 120.5(5)
C48 C49 H49 119.7
C50 C49 H49 119.7
C45 C50 C49 119.3(5)
C45 C50 H50 120.4
C49 C50 H50 120.4
C52 C51 C56 118.6(3)
C52 C51 P1 123.0(2)
C56 C51 P1 117.8(2)
C53 C52 C51 119.8(3)
C53 C52 H52 120.1
C51 C52 H52 120.1
C54 C53 C52 120.8(4)
C54 C53 H53 119.6
C52 C53 H53 119.6
C53 C54 C55 120.1(3)
C53 C54 H54 119.9
C55 C54 H54 119.9
C54 C55 C56 120.0(4)
C54 C55 H55 120.0
C56 C55 H55 120.0
C55 C56 C51 120.6(3)
C55 C56 H56 119.7
C51 C56 H56 119.7
O61 C60 H60A 109.4
O61 C60 H60B 109.5
H60A C60 H60B 109.5
O61 C60 H60C 109.5
H60A C60 H60C 109.5
H60B C60 H60C 109.5
C60 O61 H61B 109.5

loop_
_geom_bond_atom_site_label_1
_geom_bond_atom_site_label_2
_geom_bond_distance
C1 O1 1.229(3)
C1 C10 1.469(4)
C1 C2 1.489(4)
Cu1 N1 2.011(2)
Cu1 P2 2.2142(8)
Cu1 O1 2.246(2)
Cu1 P1 2.2622(8)
N1 N2 1.341(3)
N1 C2 1.343(3)
P1 C45 1.816(3)
P1 C51 1.825(3)
P1 C39 1.826(3)
C2 C3 1.397(4)
N2 C11 1.327(4)
O2 C4 1.220(4)
P2 C33 1.814(3)
P2 C27 1.832(3)
P2 C21 1.832(3)
C3 C12 1.436(4)
C3 C4 1.474(4)
O3 C14 1.252(4)
C4 C5 1.494(4)
C5 C6 1.392(4)
C5 C10 1.400(4)
C6 C7 1.386(6)
C6 H6 0.9300
C7 C8 1.374(6)
C7 H7 0.9300
C8 C9 1.379(5)
C8 H8 0.9300
C9 C10 1.388(4)
C9 H9 0.9300
C11 C12 1.443(4)
C11 C20 1.459(4)
C12 C13 1.390(4)
C13 C14 1.416(5)
C13 H13 0.9300
C14 C15 1.476(5)
C15 C20 1.405(4)
C15 C16 1.405(5)
C16 C17 1.353(6)
C16 H16 0.9300
C17 C18 1.393(6)
C17 H17 0.9300
C18 C19 1.379(5)
C18 H18 0.9300
C19 C20 1.410(5)
C19 H19 0.9300
C21 C26 1.378(5)
C21 C22 1.385(5)
C22 C23 1.383(6)
C22 H22 0.9300
C23 C24 1.374(8)
C23 H23 0.9300
C24 C25 1.370(7)
C24 H24 0.9300
C25 C26 1.395(5)
C25 H25 0.9300
C26 H26 0.9300
C27 C32 1.384(4)
C27 C28 1.396(4)
C28 C29 1.383(5)
C28 H28 0.9300
C29 C30 1.361(6)
C29 H29 0.9300
C30 C31 1.374(7)
C30 H30 0.9300
C31 C32 1.401(5)
C31 H31 0.9300
C32 H32 0.9300
C33 C34 1.379(5)
C33 C38 1.393(5)
C34 C35 1.388(5)
C34 H34 0.9300
C35 C36 1.366(6)
C35 H35 0.9300
C36 C37 1.375(6)
C36 H36 0.9300
C37 C38 1.391(5)
C37 H37 0.9300
C38 H38 0.9300
C39 C40 1.387(5)
C39 C44 1.391(5)
C40 C41 1.381(6)
C40 H40 0.9300
C41 C42 1.381(8)
C41 H41 0.9300
C42 C43 1.356(7)
C42 H42 0.9300
C43 C44 1.390(5)
C43 H43 0.9300
C44 H44 0.9300
C45 C50 1.385(5)
C45 C46 1.402(5)
C46 C47 1.388(5)
C46 H46 0.9300
C47 C48 1.352(8)
C47 H47 0.9300
C48 C49 1.376(8)
C48 H48 0.9300
C49 C50 1.402(7)
C49 H49 0.9300
C50 H50 0.9300
C51 C52 1.393(4)
C51 C56 1.394(4)
C52 C53 1.390(5)
C52 H52 0.9300
C53 C54 1.364(6)
C53 H53 0.9300
C54 C55 1.376(6)
C54 H54 0.9300
C55 C56 1.383(5)
C55 H55 0.9300
C56 H56 0.9300
C60 O61 1.234(10)
C60 H60A 0.9600
C60 H60B 0.9600
C60 H60C 0.9600
O61 H61B 0.8200
